data_4513371
loop_
_publ_author_name
'Kobori, Takayuki'
'Muromachi, Sanehiro'
'Yamasaki, Tatsuro'
'Takeya, Satoshi'
'Yamamoto, Yoshitaka'
'Alavi, Saman'
'Ohmura, Ryo'

_publ_section_title
;
 Phase Behavior and Structural Characterization of Ionic Clathrate Hydrate
 Formed with Tetra-n-butylphosphonium Hydroxide: Discovery of Primitive
 Crystal Structure
;
_journal_issue 8
_journal_name_full 'Crystal Growth &amp; Design'
_journal_page_first 3862
_journal_paper_doi 10.1021/acs.cgd.5b00484
_journal_volume 15
_journal_year 2015
_chemical_formula_iupac 'C16 H36 P + , OH - ,29.6H2 O'
_chemical_formula_moiety 'C16 H36 P + , OH - ,29.6H2 O'
_chemical_formula_sum 'C16 H96.2 O30.6 P'
_chemical_formula_weight 809.69
_chemical_name_systematic
; 
 ? 
;
_space_group_IT_number 220
_symmetry_cell_setting cubic
_symmetry_space_group_name_Hall 'I -4bd 2c 3'
_symmetry_space_group_name_H-M 'I -4 3 d'
_atom_sites_solution_hydrogens geom
_atom_sites_solution_primary direct
_atom_sites_solution_secondary difmap
_audit_creation_method SHELXL-97
_cell_angle_alpha 90.00
_cell_angle_beta 90.00
_cell_angle_gamma 90.00
_cell_formula_units_Z 12
_cell_length_a 24.5191(13)
_cell_length_b 24.5191(13)
_cell_length_c 24.5191(13)
_cell_measurement_reflns_used 9961
_cell_measurement_temperature 183(2)
_cell_measurement_theta_max 27.28
_cell_measurement_theta_min 2.35
_cell_volume 14740.5(14)
_computing_cell_refinement 'Bruker SAINT ver. 7.68A(Bruker AXS Inc.)'
_computing_data_collection 'Bruker APEX2 ver. 2009.9(Bruker AXS Inc.)'
_computing_data_reduction 'Bruker SAINT ver. 7.68A(Bruker AXS Inc.)'
_computing_publication_material 'Bruker SHEXLTL'
_computing_structure_refinement 'SHELXL-97 (Sheldrick, 1997)'
_computing_structure_solution 'SHELXS-97 (Sheldrick, 1990)'
_diffrn_ambient_temperature 183(2)
_diffrn_measured_fraction_theta_full 1.000
_diffrn_measured_fraction_theta_max 1.000
_diffrn_measurement_device_type 'Bruker APEX-II CCD'
_diffrn_measurement_method '\f and \w scans'
_diffrn_radiation_monochromator graphite
_diffrn_radiation_source 'rotating unit'
_diffrn_radiation_type MoK\a
_diffrn_radiation_wavelength 0.71070
_diffrn_reflns_av_R_equivalents 0.0262
_diffrn_reflns_av_sigmaI/netI 0.0134
_diffrn_reflns_limit_h_max 19
_diffrn_reflns_limit_h_min -29
_diffrn_reflns_limit_k_max 29
_diffrn_reflns_limit_k_min -25
_diffrn_reflns_limit_l_max 28
_diffrn_reflns_limit_l_min -29
_diffrn_reflns_number 33207
_diffrn_reflns_theta_full 24.99
_diffrn_reflns_theta_max 24.99
_diffrn_reflns_theta_min 2.03
_exptl_absorpt_coefficient_mu 0.132
_exptl_absorpt_correction_T_max 0.9614
_exptl_absorpt_correction_T_min 0.9614
_exptl_absorpt_correction_type multi-scan
_exptl_absorpt_process_details sadabs
_exptl_crystal_colour colorless
_exptl_crystal_density_diffrn 1.046
_exptl_crystal_density_method 'not measured'
_exptl_crystal_description prism
_exptl_crystal_F_000 4994
_exptl_crystal_size_max 0.40
_exptl_crystal_size_mid 0.20
_exptl_crystal_size_min 0.20
_refine_diff_density_max 0.562
_refine_diff_density_min -0.197
_refine_diff_density_rms 0.085
_refine_ls_abs_structure_details 'Flack H D (1983), Acta Cryst. A39, 876-881'
_refine_ls_abs_structure_Flack 0.0(3)
_refine_ls_extinction_method none
_refine_ls_goodness_of_fit_ref 1.079
_refine_ls_hydrogen_treatment mixed
_refine_ls_matrix_type full
_refine_ls_number_parameters 175
_refine_ls_number_reflns 2175
_refine_ls_number_restraints 0
_refine_ls_restrained_S_all 1.079
_refine_ls_R_factor_all 0.0734
_refine_ls_R_factor_gt 0.0662
_refine_ls_shift/su_max 0.015
_refine_ls_shift/su_mean 0.001
_refine_ls_structure_factor_coef Fsqd
_refine_ls_weighting_details 'calc w=1/[\s^2^(Fo^2^)+(0.1684P)^2^+1.5173P] where P=(Fo^2^+2Fc^2^)/3'
_refine_ls_weighting_scheme calc
_refine_ls_wR_factor_gt 0.1883
_refine_ls_wR_factor_ref 0.2075
_reflns_number_gt 1918
_reflns_number_total 2175
_reflns_threshold_expression >2sigma(I)
_cod_data_source_file cg5b00484_si_001.cif
_cod_data_source_block sr01
_cod_depositor_comments 'Adding full bibliography for 4513371.cif.'
_cod_original_sg_symbol_H-M I-43d
_cod_original_formula_sum 'C16 H96.2 O30.6 P1'
_cod_database_code 4513371

loop_
_symmetry_equiv_pos_as_xyz
'x, y, z'
'-x+1/2, -y, z+1/2'
'-x, y+1/2, -z+1/2'
'x+1/2, -y+1/2, -z'
'z, x, y'
'z+1/2, -x+1/2, -y'
'-z+1/2, -x, y+1/2'
'-z, x+1/2, -y+1/2'
'y, z, x'
'-y, z+1/2, -x+1/2'
'y+1/2, -z+1/2, -x'
'-y+1/2, -z, x+1/2'
'y+1/4, x+1/4, z+1/4'
'-y+1/4, -x+3/4, z+3/4'
'y+3/4, -x+1/4, -z+3/4'
'-y+3/4, x+3/4, -z+1/4'
'x+1/4, z+1/4, y+1/4'
'-x+3/4, z+3/4, -y+1/4'
'-x+1/4, -z+3/4, y+3/4'
'x+3/4, -z+1/4, -y+3/4'
'z+1/4, y+1/4, x+1/4'
'z+3/4, -y+1/4, -x+3/4'
'-z+3/4, y+3/4, -x+1/4'
'-z+1/4, -y+3/4, x+3/4'
'x+1/2, y+1/2, z+1/2'
'-x+1, -y+1/2, z+1'
'-x+1/2, y+1, -z+1'
'x+1, -y+1, -z+1/2'
'z+1/2, x+1/2, y+1/2'
'z+1, -x+1, -y+1/2'
'-z+1, -x+1/2, y+1'
'-z+1/2, x+1, -y+1'
'y+1/2, z+1/2, x+1/2'
'-y+1/2, z+1, -x+1'
'y+1, -z+1, -x+1/2'
'-y+1, -z+1/2, x+1'
'y+3/4, x+3/4, z+3/4'
'-y+3/4, -x+5/4, z+5/4'
'y+5/4, -x+3/4, -z+5/4'
'-y+5/4, x+5/4, -z+3/4'
'x+3/4, z+3/4, y+3/4'
'-x+5/4, z+5/4, -y+3/4'
'-x+3/4, -z+5/4, y+5/4'
'x+5/4, -z+3/4, -y+5/4'
'z+3/4, y+3/4, x+3/4'
'z+5/4, -y+3/4, -x+5/4'
'-z+5/4, y+5/4, -x+3/4'
'-z+3/4, -y+5/4, x+5/4'

loop_
_atom_site_label
_atom_site_type_symbol
_atom_site_fract_x
_atom_site_fract_y
_atom_site_fract_z
_atom_site_U_iso_or_equiv
_atom_site_adp_type
_atom_site_occupancy
_atom_site_symmetry_multiplicity
_atom_site_calc_flag
_atom_site_refinement_flags
_atom_site_disorder_assembly
_atom_site_disorder_group
O01 O -0.00060(2) 0.655369(18) 0.059173(17) 0.04957(12) Uani 1 1 d . . .
O02 O -0.095699(19) 0.404301(19) 0.095699(19) 0.04815(17) Uani 1 3 d S . .
O03 O 0.09116(2) 0.59515(2) 0.08706(2) 0.05373(15) Uani 1 1 d . . .
O04 O 0.0000 0.7500 0.1250 0.0457(2) Uani 1 4 d S . .
O05 O 0.41135(2) 0.58865(2) 0.08865(2) 0.04874(17) Uani 1 3 d S . .
O06 O 0.0000 0.2500 0.12992(3) 0.05172(18) Uani 1 2 d S . .
O07 O -0.08885(2) 0.59478(2) 0.09578(2) 0.05903(16) Uani 1 1 d . . .
O08 O 0.347078(18) 0.557485(18) -0.00045(2) 0.04901(12) Uani 1 1 d . . .
O09 O -0.00089(2) 0.34776(2) 0.06885(2) 0.05691(14) Uani 1 1 d . . .
O10 O 0.03736(2) 0.49885(3) 0.10465(3) 0.0807(2) Uani 1 1 d . . .
H011 H 0.0271(3) 0.6360(3) 0.0700(3) 0.050 Uiso 1 1 d . . .
H102 H 0.0368(3) 0.5265(3) 0.1013(3) 0.050 Uiso 1 1 d . . .
H081 H 0.3691(3) 0.5698(3) -0.0327(3) 0.050 Uiso 1 1 d . . .
H082 H 0.3486(3) 0.5305(3) -0.0033(4) 0.050 Uiso 1 1 d . . .
H083 H 0.3305(3) 0.5696(3) 0.0084(3) 0.050 Uiso 1 1 d . . .
H012 H -0.0096(3) 0.6763(3) 0.0735(3) 0.050 Uiso 1 1 d . . .
O1G O 0.50015(3) 0.49985(3) -0.00015(3) 0.0660(3) Uani 0.706(2) 3 d SP A 1
P01 P 0.12036(2) 0.50805(3) 0.25515(3) 0.0582(2) Uani 0.25 1 d P B -2
C1A C 0.16246(15) 0.52917(14) 0.20216(15) 0.0686(5) Uani 0.25 1 d P B -2
H1A1 H 0.1387 0.5389 0.1710 0.082 Uiso 0.25 1 calc PR B -2
H1A2 H 0.1808 0.5631 0.2141 0.082 Uiso 0.25 1 calc PR B -2
C2A C 0.20779(13) 0.48971(15) 0.18007(14) 0.0651(5) Uani 0.25 1 d P B -2
H2A1 H 0.1908 0.4561 0.1655 0.078 Uiso 0.25 1 calc PR B -2
H2A2 H 0.2327 0.4793 0.2101 0.078 Uiso 0.25 1 calc PR B -2
C3A C 0.24236(14) 0.52064(14) 0.13146(16) 0.0750(5) Uani 0.25 1 d P B -2
H3A1 H 0.2180 0.5289 0.1004 0.090 Uiso 0.25 1 calc PR B -2
H3A2 H 0.2575 0.5554 0.1453 0.090 Uiso 0.25 1 calc PR B -2
C4A C 0.28696(18) 0.48448(19) 0.1135(2) 0.1034(7) Uani 0.25 1 d P B -2
H4A1 H 0.3080 0.5025 0.0847 0.155 Uiso 0.25 1 calc PR B -2
H4A2 H 0.2716 0.4504 0.0994 0.155 Uiso 0.25 1 calc PR B -2
H4A3 H 0.3110 0.4765 0.1444 0.155 Uiso 0.25 1 calc PR B -2
C1B C 0.16483(15) 0.52637(14) 0.30536(15) 0.0686(5) Uani 0.25 1 d P B -2
H1B1 H 0.1794 0.5627 0.2956 0.082 Uiso 0.25 1 calc PR B -2
H1B2 H 0.1433 0.5311 0.3392 0.082 Uiso 0.25 1 calc PR B -2
C2B C 0.21133(13) 0.49198(16) 0.31894(14) 0.0651(5) Uani 0.25 1 d P B -2
H2B1 H 0.2371 0.4899 0.2880 0.078 Uiso 0.25 1 calc PR B -2
H2B2 H 0.1993 0.4546 0.3284 0.078 Uiso 0.25 1 calc PR B -2
C3B C 0.23867(14) 0.52060(15) 0.36950(16) 0.0750(5) Uani 0.25 1 d P B -2
H3B1 H 0.2144 0.5211 0.4018 0.090 Uiso 0.25 1 calc PR B -2
H3B2 H 0.2511 0.5581 0.3610 0.090 Uiso 0.25 1 calc PR B -2
C4B C 0.28804(19) 0.4793(2) 0.3764(2) 0.1034(7) Uani 0.25 1 d P B -2
H4B1 H 0.2775 0.4434 0.3623 0.155 Uiso 0.25 1 calc PR B -2
H4B2 H 0.2974 0.4761 0.4151 0.155 Uiso 0.25 1 calc PR B -2
H4B3 H 0.3197 0.4929 0.3561 0.155 Uiso 0.25 1 calc PR B -2
C1C C 0.08164(14) 0.43857(13) 0.25213(16) 0.0686(5) Uani 0.25 1 d P B -2
H1C1 H 0.1113 0.4113 0.2549 0.082 Uiso 0.25 1 calc PR B -2
H1C2 H 0.0625 0.4371 0.2876 0.082 Uiso 0.25 1 calc PR B -2
C2C C 0.04825(14) 0.41658(16) 0.21967(14) 0.0651(5) Uani 0.25 1 d P B -2
H2C1 H 0.0683 0.4052 0.1865 0.078 Uiso 0.25 1 calc PR B -2
H2C2 H 0.0211 0.4443 0.2085 0.078 Uiso 0.25 1 calc PR B -2
C3C C 0.01729(15) 0.36613(17) 0.24289(17) 0.0750(5) Uani 0.25 1 d P B -2
H3C1 H 0.0111 0.3404 0.2124 0.090 Uiso 0.25 1 calc PR B -2
H3C2 H 0.0417 0.3477 0.2693 0.090 Uiso 0.25 1 calc PR B -2
C4C C -0.03557(18) 0.3754(2) 0.2702(2) 0.1034(7) Uani 0.25 1 d P B -2
H4C1 H -0.0303 0.3753 0.3098 0.155 Uiso 0.25 1 calc PR B -2
H4C2 H -0.0611 0.3463 0.2600 0.155 Uiso 0.25 1 calc PR B -2
H4C3 H -0.0504 0.4107 0.2588 0.155 Uiso 0.25 1 calc PR B -2
C1D C 0.08112(16) 0.56441(14) 0.26873(14) 0.0686(5) Uani 0.25 1 d P B -2
H1D1 H 0.0558 0.5559 0.2990 0.082 Uiso 0.25 1 calc PR B -2
H1D2 H 0.1051 0.5946 0.2808 0.082 Uiso 0.25 1 calc PR B -2
C2D C 0.04636(14) 0.58397(16) 0.21622(15) 0.0651(5) Uani 0.25 1 d P B -2
H2D1 H 0.0717 0.5951 0.1868 0.078 Uiso 0.25 1 calc PR B -2
H2D2 H 0.0242 0.5531 0.2026 0.078 Uiso 0.25 1 calc PR B -2
C3D C 0.00833(16) 0.63223(16) 0.23055(16) 0.0750(5) Uani 0.25 1 d P B -2
H3D1 H 0.0316 0.6635 0.2411 0.090 Uiso 0.25 1 calc PR B -2
H3D2 H -0.0114 0.6428 0.1969 0.090 Uiso 0.25 1 calc PR B -2
C4D C -0.0344(2) 0.6238(2) 0.2760(2) 0.1034(7) Uani 0.25 1 d P B -2
H4D1 H -0.0645 0.6016 0.2621 0.155 Uiso 0.25 1 calc PR B -2
H4D2 H -0.0484 0.6593 0.2879 0.155 Uiso 0.25 1 calc PR B -2
H4D3 H -0.0173 0.6052 0.3070 0.155 Uiso 0.25 1 calc PR B -2

loop_
_atom_site_aniso_label
_atom_site_aniso_U_11
_atom_site_aniso_U_22
_atom_site_aniso_U_33
_atom_site_aniso_U_23
_atom_site_aniso_U_13
_atom_site_aniso_U_12
O01 0.0519(2) 0.0487(2) 0.0481(2) -0.00735(17) -0.0008(2) 0.0050(2)
O02 0.04815(17) 0.04815(17) 0.04815(17) 0.00206(18) 0.00206(18) -0.00206(18)
O03 0.0546(3) 0.0531(3) 0.0535(2) -0.00770(19) -0.0072(2) 0.0016(2)
O04 0.0464(2) 0.0464(2) 0.0443(4) 0.000 0.000 0.000
O05 0.04874(17) 0.04874(17) 0.04874(17) 0.00309(19) -0.00309(19) -0.00309(19)
O06 0.0469(3) 0.0510(3) 0.0573(3) 0.000 0.000 0.0017(3)
O07 0.0645(3) 0.0552(3) 0.0574(3) -0.0031(2) 0.0066(2) -0.0020(2)
O08 0.0516(2) 0.04227(19) 0.0532(2) -0.0008(2) -0.0017(2) 0.00422(17)
O09 0.0513(2) 0.0628(3) 0.0567(2) 0.0053(2) 0.0009(2) 0.0012(3)
O10 0.0647(3) 0.0507(3) 0.1267(5) -0.0013(4) 0.0023(3) 0.0053(3)
O1G 0.0660(3) 0.0660(3) 0.0660(3) 0.0081(4) -0.0081(4) -0.0081(4)
P01 0.0456(2) 0.0895(5) 0.0395(3) -0.0189(4) -0.0119(3) 0.0366(4)
C1A 0.0759(7) 0.0591(7) 0.0708(12) -0.0106(7) -0.0077(8) 0.0268(7)
C2A 0.0519(6) 0.0781(11) 0.0654(8) 0.0001(7) 0.0066(7) 0.0005(8)
C3A 0.0694(7) 0.0759(8) 0.0797(11) -0.0225(10) -0.0144(9) 0.0163(7)
C4A 0.0839(7) 0.1085(13) 0.1178(14) -0.0373(15) 0.0260(9) 0.0253(10)
C1B 0.0759(7) 0.0591(7) 0.0708(12) -0.0106(7) -0.0077(8) 0.0268(7)
C2B 0.0519(6) 0.0781(11) 0.0654(8) 0.0001(7) 0.0066(7) 0.0005(8)
C3B 0.0694(7) 0.0759(8) 0.0797(11) -0.0225(10) -0.0144(9) 0.0163(7)
C4B 0.0839(7) 0.1085(13) 0.1178(14) -0.0373(15) 0.0260(9) 0.0253(10)
C1C 0.0759(7) 0.0591(7) 0.0708(12) -0.0106(7) -0.0077(8) 0.0268(7)
C2C 0.0519(6) 0.0781(11) 0.0654(8) 0.0001(7) 0.0066(7) 0.0005(8)
C3C 0.0694(7) 0.0759(8) 0.0797(11) -0.0225(10) -0.0144(9) 0.0163(7)
C4C 0.0839(7) 0.1085(13) 0.1178(14) -0.0373(15) 0.0260(9) 0.0253(10)
C1D 0.0759(7) 0.0591(7) 0.0708(12) -0.0106(7) -0.0077(8) 0.0268(7)
C2D 0.0519(6) 0.0781(11) 0.0654(8) 0.0001(7) 0.0066(7) 0.0005(8)
C3D 0.0694(7) 0.0759(8) 0.0797(11) -0.0225(10) -0.0144(9) 0.0163(7)
C4D 0.0839(7) 0.1085(13) 0.1178(14) -0.0373(15) 0.0260(9) 0.0253(10)

loop_
_atom_type_symbol
_atom_type_description
_atom_type_scat_dispersion_real
_atom_type_scat_dispersion_imag
_atom_type_scat_source
C C 0.0033 0.0016 'International Tables Vol C Tables 4.2.6.8 and 6.1.1.4'
H H 0.0000 0.0000 'International Tables Vol C Tables 4.2.6.8 and 6.1.1.4'
O O 0.0106 0.0060 'International Tables Vol C Tables 4.2.6.8 and 6.1.1.4'
P P 0.1023 0.0942 'International Tables Vol C Tables 4.2.6.8 and 6.1.1.4'

loop_
_geom_angle_atom_site_label_1
_geom_angle_atom_site_label_2
_geom_angle_atom_site_label_3
_geom_angle
H011 O01 H012 121.6(9)
H081 O08 H082 100.7(8)
H081 O08 H083 123.2(10)
H082 O08 H083 128.4(10)
C1B P01 C1D 90.36(17)
C1B P01 C1A 94.67(18)
C1D P01 C1A 103.77(17)
C1B P01 C1C 124.64(17)
C1D P01 C1C 115.93(16)
C1A P01 C1C 121.37(16)
C2A C1A P01 119.6(2)
C2A C1A H1A1 107.4
P01 C1A H1A1 107.4
C2A C1A H1A2 107.4
P01 C1A H1A2 107.4
H1A1 C1A H1A2 106.9
C1A C2A C3A 109.3(3)
C1A C2A H2A1 109.8
C3A C2A H2A1 109.8
C1A C2A H2A2 109.8
C3A C2A H2A2 109.8
H2A1 C2A H2A2 108.3
C4A C3A C2A 108.7(3)
C4A C3A H3A1 109.9
C2A C3A H3A1 109.9
C4A C3A H3A2 109.9
C2A C3A H3A2 109.9
H3A1 C3A H3A2 108.3
C3A C4A H4A1 109.5
C3A C4A H4A2 109.5
H4A1 C4A H4A2 109.5
C3A C4A H4A3 109.5
H4A1 C4A H4A3 109.5
H4A2 C4A H4A3 109.5
C2B C1B P01 120.9(3)
C2B C1B H1B1 107.1
P01 C1B H1B1 107.1
C2B C1B H1B2 107.1
P01 C1B H1B2 107.1
H1B1 C1B H1B2 106.8
C1B C2B C3B 104.8(3)
C1B C2B H2B1 110.8
C3B C2B H2B1 110.8
C1B C2B H2B2 110.8
C3B C2B H2B2 110.8
H2B1 C2B H2B2 108.9
C2B C3B C4B 97.2(3)
C2B C3B H3B1 112.3
C4B C3B H3B1 112.3
C2B C3B H3B2 112.3
C4B C3B H3B2 112.3
H3B1 C3B H3B2 109.9
C3B C4B H4B1 109.5
C3B C4B H4B2 109.5
H4B1 C4B H4B2 109.5
C3B C4B H4B3 109.5
H4B1 C4B H4B3 109.5
H4B2 C4B H4B3 109.5
C2C C1C P01 135.4(3)
C2C C1C H1C1 103.3
P01 C1C H1C1 103.3
C2C C1C H1C2 103.3
P01 C1C H1C2 103.3
H1C1 C1C H1C2 105.2
C1C C2C C3C 115.1(3)
C1C C2C H2C1 108.5
C3C C2C H2C1 108.5
C1C C2C H2C2 108.5
C3C C2C H2C2 108.5
H2C1 C2C H2C2 107.5
C4C C3C C2C 118.1(4)
C4C C3C H3C1 107.8
C2C C3C H3C1 107.8
C4C C3C H3C2 107.8
C2C C3C H3C2 107.8
H3C1 C3C H3C2 107.1
C3C C4C H4C1 109.5
C3C C4C H4C2 109.5
H4C1 C4C H4C2 109.5
C3C C4C H4C3 109.5
H4C1 C4C H4C3 109.5
H4C2 C4C H4C3 109.5
C2D C1D P01 112.3(2)
C2D C1D H1D1 109.1
P01 C1D H1D1 109.1
C2D C1D H1D2 109.1
P01 C1D H1D2 109.1
H1D1 C1D H1D2 107.9
C3D C2D C1D 111.3(3)
C3D C2D H2D1 109.4
C1D C2D H2D1 109.4
C3D C2D H2D2 109.4
C1D C2D H2D2 109.4
H2D1 C2D H2D2 108.0
C4D C3D C2D 118.1(4)
C4D C3D H3D1 107.8
C2D C3D H3D1 107.8
C4D C3D H3D2 107.8
C2D C3D H3D2 107.8
H3D1 C3D H3D2 107.1
C3D C4D H4D1 109.5
C3D C4D H4D2 109.5
H4D1 C4D H4D2 109.5
C3D C4D H4D3 109.5
H4D1 C4D H4D3 109.5
H4D2 C4D H4D3 109.5

loop_
_geom_bond_atom_site_label_1
_geom_bond_atom_site_label_2
_geom_bond_distance
O01 H011 0.869(8)
O01 H012 0.660(8)
O08 H081 1.004(8)
O08 H082 0.665(8)
O08 H083 0.547(8)
O10 H102 0.684(8)
P01 C1B 1.705(4)
P01 C1D 1.716(4)
P01 C1A 1.738(4)
P01 C1C 1.952(3)
C1A C2A 1.570(5)
C1A H1A1 0.9900
C1A H1A2 0.9900
C2A C3A 1.648(5)
C2A H2A1 0.9900
C2A H2A2 0.9900
C3A C4A 1.475(6)
C3A H3A1 0.9900
C3A H3A2 0.9900
C4A H4A1 0.9800
C4A H4A2 0.9800
C4A H4A3 0.9800
C1B C2B 1.457(5)
C1B H1B1 0.9900
C1B H1B2 0.9900
C2B C3B 1.574(5)
C2B H2B1 0.9900
C2B H2B2 0.9900
C3B C4B 1.587(6)
C3B H3B1 0.9900
C3B H3B2 0.9900
C4B H4B1 0.9800
C4B H4B2 0.9800
C4B H4B3 0.9800
C1C C2C 1.263(5)
C1C H1C1 0.9900
C1C H1C2 0.9900
C2C C3C 1.559(6)
C2C H2C1 0.9900
C2C H2C2 0.9900
C3C C4C 1.476(6)
C3C H3C1 0.9900
C3C H3C2 0.9900
C4C H4C1 0.9800
C4C H4C2 0.9800
C4C H4C3 0.9800
C1D C2D 1.617(5)
C1D H1D1 0.9900
C1D H1D2 0.9900
C2D C3D 1.547(5)
C2D H2D1 0.9900
C2D H2D2 0.9900
C3D C4D 1.543(7)
C3D H3D1 0.9900
C3D H3D2 0.9900
C4D H4D1 0.9800
C4D H4D2 0.9800
C4D H4D3 0.9800

loop_
_geom_torsion_atom_site_label_1
_geom_torsion_atom_site_label_2
_geom_torsion_atom_site_label_3
_geom_torsion_atom_site_label_4
_geom_torsion
C1B P01 C1A C2A 84.6(3)
C1D P01 C1A C2A 176.1(3)
C1C P01 C1A C2A -51.3(3)
P01 C1A C2A C3A -178.5(2)
C1A C2A C3A C4A 176.5(3)
C1D P01 C1B C2B 177.2(3)
C1A P01 C1B C2B -79.0(3)
C1C P01 C1B C2B 54.7(4)
P01 C1B C2B C3B -175.6(3)
C1B C2B C3B C4B -178.2(3)
C1B P01 C1C C2C -179.1(4)
C1D P01 C1C C2C 70.7(4)
C1A P01 C1C C2C -56.6(5)
P01 C1C C2C C3C -164.8(3)
C1C C2C C3C C4C 91.3(4)
C1B P01 C1D C2D 154.0(3)
C1A P01 C1D C2D 59.1(3)
C1C P01 C1D C2D -76.5(3)
P01 C1D C2D C3D 176.0(3)
C1D C2D C3D C4D -58.6(4)
